data_1565933
loop_
_publ_author_name
'Lin, Xinzhang'
'Zhang, Junying'
'Tang, Jie'
'Yang, Yang'
'Liu, Chao'
'Huang, Jiahui'

_publ_section_title
;
 Atomically precise structures of
 Pt<sub>2</sub>(S-Adam)<sub>4</sub>(PPh<sub>3</sub>)<sub>2</sub> complexes
 and catalytic application in propane dehydrogenation.
;
_journal_issue 6
_journal_name_full Nanoscale
_journal_page_first 2482
_journal_page_last 2489
_journal_paper_doi 10.1039/d1nr07286b
_journal_volume 14
_journal_year 2022
_chemical_formula_moiety 'C76 H90 P2 Pt2 S4'
_chemical_formula_sum 'C76 H90 P2 Pt2 S4'
_chemical_formula_weight 1583.83
_space_group_crystal_system triclinic
_space_group_IT_number 2
_space_group_name_Hall '-P 1'
_space_group_name_H-M_alt 'P -1'
_atom_sites_solution_hydrogens geom
_atom_sites_solution_primary dual
_audit_creation_date 2018-12-29
_audit_creation_method
;
Olex2 1.2
(compiled 2018.05.29 svn.r3508 for OlexSys, GUI svn.r5506)
;
_audit_update_record
;
2021-02-03 deposited with the CCDC.	2022-01-07 downloaded from the CCDC.
;
_cell_angle_alpha 62.656(18)
_cell_angle_beta 63.186(19)
_cell_angle_gamma 69.974(17)
_cell_formula_units_Z 1
_cell_length_a 13.016(2)
_cell_length_b 13.366(3)
_cell_length_c 14.337(2)
_cell_measurement_reflns_used 2122
_cell_measurement_temperature 293(2)
_cell_measurement_theta_max 22.3890
_cell_measurement_theta_min 3.3770
_cell_volume 1948.3(7)
_computing_cell_refinement 'CrysAlisPro 1.171.39.38a (Rigaku OD, 2017)'
_computing_data_collection 'CrysAlisPro 1.171.39.38a (Rigaku OD, 2017)'
_computing_data_reduction 'CrysAlisPro 1.171.39.38a (Rigaku OD, 2017)'
_computing_molecular_graphics 'Olex2 (Dolomanov et al., 2009)'
_computing_publication_material 'Olex2 (Dolomanov et al., 2009)'
_computing_structure_refinement 'ShelXL (Sheldrick, 2015)'
_computing_structure_solution 'ShelXT (Sheldrick, 2015)'
_diffrn_ambient_temperature 293(2)
_diffrn_measured_fraction_theta_full 0.997
_diffrn_measured_fraction_theta_max 0.997
_diffrn_measurement_device_type 'multiwire proportional'
_diffrn_measurement_method 'phi and omega scans'
_diffrn_radiation_monochromator graphite
_diffrn_radiation_type MoK\a
_diffrn_radiation_wavelength 0.71073
_diffrn_reflns_av_R_equivalents 0.1201
_diffrn_reflns_av_unetI/netI 0.1917
_diffrn_reflns_Laue_measured_fraction_full 0.997
_diffrn_reflns_Laue_measured_fraction_max 0.997
_diffrn_reflns_limit_h_max 15
_diffrn_reflns_limit_h_min -15
_diffrn_reflns_limit_k_max 14
_diffrn_reflns_limit_k_min -15
_diffrn_reflns_limit_l_max 15
_diffrn_reflns_limit_l_min -17
_diffrn_reflns_number 15101
_diffrn_reflns_point_group_measured_fraction_full 0.997
_diffrn_reflns_point_group_measured_fraction_max 0.997
_diffrn_reflns_theta_full 24.999
_diffrn_reflns_theta_max 24.999
_diffrn_reflns_theta_min 2.849
_exptl_absorpt_coefficient_mu 3.771
_exptl_absorpt_correction_T_max 1.00000
_exptl_absorpt_correction_T_min 0.73222
_exptl_absorpt_correction_type multi-scan
_exptl_absorpt_process_details
;
CrysAlisPro 1.171.39.38a (Rigaku Oxford Diffraction, 2017)
Empirical absorption correction using spherical harmonics,
 implemented in SCALE3 ABSPACK scaling algorithm.
;
_exptl_crystal_colour colourless
_exptl_crystal_colour_primary colourless
_exptl_crystal_density_diffrn 1.350
_exptl_crystal_description block
_exptl_crystal_F_000 796
_exptl_crystal_size_max 0.05
_exptl_crystal_size_mid 0.04
_exptl_crystal_size_min 0.03
_refine_diff_density_max 4.367
_refine_diff_density_min -2.448
_refine_diff_density_rms 0.219
_refine_ls_extinction_method none
_refine_ls_goodness_of_fit_ref 0.938
_refine_ls_hydrogen_treatment constr
_refine_ls_matrix_type full
_refine_ls_number_parameters 379
_refine_ls_number_reflns 6837
_refine_ls_number_restraints 87
_refine_ls_restrained_S_all 0.939
_refine_ls_R_factor_all 0.1450
_refine_ls_R_factor_gt 0.0911
_refine_ls_shift/su_max 0.000
_refine_ls_shift/su_mean 0.000
_refine_ls_structure_factor_coef Fsqd
_refine_ls_weighting_details 'w=1/[\s^2^(Fo^2^)+(0.1083P)^2^] where P=(Fo^2^+2Fc^2^)/3'
_refine_ls_weighting_scheme calc
_refine_ls_wR_factor_gt 0.2075
_refine_ls_wR_factor_ref 0.2333
_reflns_Friedel_coverage 0.000
_reflns_number_gt 3874
_reflns_number_total 6837
_reflns_threshold_expression 'I > 2\s(I)'
_cod_data_source_file d1nr07286b2.cif
_cod_data_source_block lxz181229
_cod_depositor_comments 'Adding full bibliography for 1565931--1565933.cif.'
_cod_database_code 1565933
_shelx_shelxl_version_number 2018/3
_shelx_space_group_comment
;
The symmetry employed for this shelxl refinement is uniquely defined
by the following loop, which should always be used as a source of
symmetry information in preference to the above space-group names.
They are only intended as comments.
;
_shelx_estimated_absorpt_t_max 0.895
_shelx_estimated_absorpt_t_min 0.834
_olex2_refinement_description
;
1. Fixed Uiso
 At 1.2 times of:
  All C(H) groups, All C(H,H) groups
2. Restrained distances
 C3-C8 = C5-C9
 1.52 with sigma of 0.005
3. Rigid bond restraints
 C30, C31, C35, C36, C13, C18
 with sigma for 1-2 distances of 0.001 and sigma for 1-3 distances of 0.002
 C11, C12, C15, C16, C33, C38, C34, C35, C36, C37
 with sigma for 1-2 distances of 0.001 and sigma for 1-3 distances of 0.002
4. Uiso/Uaniso restraints and constraints
Uanis(C13) \\sim Ueq, Uanis(C9) \\sim Ueq, Uanis(C10) \\sim Ueq, Uanis(C5)
\\sim Ueq, Uanis(C6) \\sim Ueq, Uanis(C8) \\sim Ueq, Uanis(C4) \\sim Ueq,
Uanis(C37) \\sim Ueq, Uanis(C24) \\sim Ueq, Uanis(C25) \\sim Ueq, Uanis(C32)
\\sim Ueq: with sigma of 0.01 and sigma for terminal atoms of 0.02
5.a Ternary CH refined with riding coordinates:
 C3(H3), C5(H5), C10(H10), C13(H13), C15(H15), C20(H20)
5.b Secondary CH2 refined with riding coordinates:
 C2(H2A,H2B), C4(H4A,H4B), C6(H6A,H6B), C7(H7A,H7B), C8(H8A,H8B), C9(H9A,H9B),
 C12(H12A,H12B), C14(H14A,H14B), C16(H16A,H16B), C17(H17A,H17B), C18(H18A,H18B),
  C19(H19A,H19B)
5.c Aromatic/amide H refined with riding coordinates:
 C22(H22), C23(H23), C24(H24), C25(H25), C26(H26), C28(H28), C29(H29),
 C30(H30), C31(H31), C32(H32), C34(H34), C35(H35), C36(H36), C37(H37), C38(H38)
;
_olex2_submission_special_instructions 'No special instructions were received'

loop_
_space_group_symop_operation_xyz
'x, y, z'
'-x, -y, -z'

loop_
_atom_site_label
_atom_site_type_symbol
_atom_site_fract_x
_atom_site_fract_y
_atom_site_fract_z
_atom_site_U_iso_or_equiv
_atom_site_adp_type
_atom_site_occupancy
_atom_site_site_symmetry_order
_atom_site_calc_flag
_atom_site_refinement_flags_posn
_atom_site_refinement_flags_adp
_atom_site_refinement_flags_occupancy
_atom_site_disorder_assembly
_atom_site_disorder_group
Pt1 Pt 0.12390(5) 0.56347(5) 0.38804(4) 0.0447(3) Uani 1 1 d . . . . .
S1 S 0.0587(3) 0.3860(3) 0.4796(3) 0.0372(8) Uani 1 1 d . . . . .
S2 S 0.1873(4) 0.7367(3) 0.3220(3) 0.0535(10) Uani 1 1 d . . . . .
P1 P 0.2753(3) 0.5330(3) 0.2366(3) 0.0440(10) Uani 1 1 d . . . . .
C1 C 0.1505(12) 0.2914(11) 0.5739(10) 0.038(3) Uani 1 1 d . . . . .
C2 C 0.2779(15) 0.2777(15) 0.4990(15) 0.071(5) Uani 1 1 d . . . . .
H2A H 0.286860 0.246571 0.446034 0.085 Uiso 1 1 calc R . . . .
H2B H 0.301754 0.352082 0.456677 0.085 Uiso 1 1 calc R . . . .
C3 C 0.3552(16) 0.2005(16) 0.5654(13) 0.078(6) Uani 1 1 d D . . . .
H3 H 0.437091 0.195172 0.515431 0.093 Uiso 1 1 calc R . . . .
C4 C 0.318(2) 0.0822(17) 0.6255(18) 0.094(6) Uani 1 1 d . U . . .
H4A H 0.325754 0.055114 0.570085 0.113 Uiso 1 1 calc R . . . .
H4B H 0.370242 0.028585 0.665500 0.113 Uiso 1 1 calc R . . . .
C5 C 0.1977(18) 0.0856(15) 0.7047(15) 0.085(6) Uani 1 1 d D U . . .
H5 H 0.176287 0.009216 0.744674 0.102 Uiso 1 1 calc R . . . .
C6 C 0.1176(16) 0.1705(13) 0.6323(14) 0.068(5) Uani 1 1 d . U . . .
H6A H 0.128517 0.142616 0.576274 0.082 Uiso 1 1 calc R . . . .
H6B H 0.036108 0.174098 0.680597 0.082 Uiso 1 1 calc R . . . .
C7 C 0.1393(18) 0.3361(16) 0.6555(14) 0.076(5) Uani 1 1 d . . . . .
H7A H 0.058255 0.344977 0.704200 0.092 Uiso 1 1 calc R . . . .
H7B H 0.162256 0.410937 0.615593 0.092 Uiso 1 1 calc R . . . .
C8 C 0.3371(18) 0.2511(16) 0.6483(16) 0.087(6) Uani 1 1 d D U . . .
H8A H 0.388450 0.204146 0.690766 0.105 Uiso 1 1 calc R . . . .
H8B H 0.357195 0.327061 0.607746 0.105 Uiso 1 1 calc R . . . .
C9 C 0.182(2) 0.1368(18) 0.7861(16) 0.104(7) Uani 1 1 d D U . . .
H9A H 0.231127 0.087120 0.830735 0.124 Uiso 1 1 calc R . . . .
H9B H 0.101702 0.140714 0.836760 0.124 Uiso 1 1 calc R . . . .
C10 C 0.214(2) 0.2576(18) 0.7263(18) 0.097(7) Uani 1 1 d . U . . .
H10 H 0.204137 0.287921 0.781150 0.116 Uiso 1 1 calc R . . . .
C11 C 0.1906(12) 0.7562(12) 0.4411(12) 0.046(3) Uani 1 1 d . U . . .
C12 C 0.0797(14) 0.8329(14) 0.4882(13) 0.057(4) Uani 1 1 d . U . . .
H12A H 0.012604 0.796973 0.517594 0.068 Uiso 1 1 calc R . . . .
H12B H 0.069763 0.905323 0.428420 0.068 Uiso 1 1 calc R . . . .
C13 C 0.0859(17) 0.8542(15) 0.5815(14) 0.071(5) Uani 1 1 d . U . . .
H13 H 0.012576 0.901798 0.610995 0.086 Uiso 1 1 calc R . . . .
C14 C 0.1839(19) 0.9199(16) 0.5286(16) 0.081(6) Uani 1 1 d . . . . .
H14A H 0.187394 0.940256 0.583818 0.098 Uiso 1 1 calc R . . . .
H14B H 0.170271 0.989864 0.467940 0.098 Uiso 1 1 calc R . . . .
C15 C 0.3017(18) 0.8454(15) 0.4823(16) 0.074(5) Uani 1 1 d . U . . .
H15 H 0.366867 0.885846 0.450785 0.089 Uiso 1 1 calc R . . . .
C16 C 0.2928(14) 0.8210(14) 0.3881(13) 0.060(4) Uani 1 1 d . U . . .
H16A H 0.279707 0.892510 0.328629 0.072 Uiso 1 1 calc R . . . .
H16B H 0.365095 0.775552 0.356073 0.072 Uiso 1 1 calc R . . . .
C17 C 0.2077(17) 0.6477(14) 0.5378(13) 0.066(5) Uani 1 1 d . . . . .
H17A H 0.142165 0.608332 0.571378 0.080 Uiso 1 1 calc R . . . .
H17B H 0.277975 0.597760 0.509650 0.080 Uiso 1 1 calc R . . . .
C18 C 0.1047(16) 0.7432(13) 0.6791(16) 0.075(5) Uani 1 1 d . U . . .
H18A H 0.113113 0.759823 0.734238 0.090 Uiso 1 1 calc R . . . .
H18B H 0.039325 0.703010 0.715618 0.090 Uiso 1 1 calc R . . . .
C19 C 0.3190(16) 0.7336(14) 0.5738(14) 0.065(5) Uani 1 1 d . . . . .
H19A H 0.326280 0.747065 0.631386 0.078 Uiso 1 1 calc R . . . .
H19B H 0.390787 0.686465 0.543552 0.078 Uiso 1 1 calc R . . . .
C20 C 0.2178(15) 0.6713(14) 0.6253(12) 0.056(4) Uani 1 1 d . . . . .
H20 H 0.232699 0.598302 0.683988 0.067 Uiso 1 1 calc R . . . .
C21 C 0.4135(13) 0.5658(12) 0.2083(13) 0.051(4) Uani 1 1 d . . . . .
C22 C 0.4525(15) 0.5341(14) 0.2923(14) 0.061(4) Uani 1 1 d . . . . .
H22 H 0.413042 0.489109 0.365002 0.073 Uiso 1 1 calc R . . . .
C23 C 0.5534(16) 0.5704(16) 0.2674(15) 0.074(5) Uani 1 1 d . . . . .
H23 H 0.580450 0.549348 0.324938 0.089 Uiso 1 1 calc R . . . .
C24 C 0.6148(17) 0.6365(15) 0.1602(16) 0.077(5) Uani 1 1 d . U . . .
H24 H 0.683306 0.657368 0.145582 0.092 Uiso 1 1 calc R . . . .
C25 C 0.5736(17) 0.6707(16) 0.0765(16) 0.074(5) Uani 1 1 d . U . . .
H25 H 0.613858 0.716240 0.004427 0.089 Uiso 1 1 calc R . . . .
C26 C 0.4725(13) 0.6388(14) 0.0964(11) 0.056(4) Uani 1 1 d . . . . .
H26 H 0.443702 0.663730 0.039227 0.067 Uiso 1 1 calc R . . . .
C27 C 0.2394(13) 0.6196(13) 0.1069(12) 0.048(4) Uani 1 1 d . . . . .
C28 C 0.1765(15) 0.7267(16) 0.0907(13) 0.063(5) Uani 1 1 d . . . . .
H28 H 0.143772 0.751302 0.150825 0.075 Uiso 1 1 calc R . . . .
C29 C 0.1570(17) 0.8012(15) -0.0055(14) 0.072(5) Uani 1 1 d . . . . .
H29 H 0.120381 0.876649 -0.015627 0.087 Uiso 1 1 calc R . . . .
C30 C 0.1975(18) 0.7542(16) -0.0900(14) 0.075(5) Uani 1 1 d . U . . .
H30 H 0.179028 0.798784 -0.154559 0.089 Uiso 1 1 calc R . . . .
C31 C 0.2614(16) 0.6481(16) -0.0815(13) 0.074(5) Uani 1 1 d . U . . .
H31 H 0.289728 0.620899 -0.139356 0.088 Uiso 1 1 calc R . . . .
C32 C 0.2815(16) 0.5839(16) 0.0164(14) 0.067(5) Uani 1 1 d . U . . .
H32 H 0.326166 0.511322 0.023772 0.080 Uiso 1 1 calc R . . . .
C33 C 0.3157(13) 0.3897(13) 0.2304(11) 0.049(3) Uani 1 1 d . U . . .
C34 C 0.4281(14) 0.3259(14) 0.2202(13) 0.062(4) Uani 1 1 d . U . . .
H34 H 0.485548 0.357422 0.213919 0.075 Uiso 1 1 calc R . . . .
C35 C 0.4547(17) 0.2195(15) 0.2192(14) 0.072(4) Uani 1 1 d . U . . .
H35 H 0.532165 0.182996 0.204867 0.086 Uiso 1 1 calc R . . . .
C36 C 0.3706(19) 0.1605(19) 0.2390(17) 0.090(5) Uani 1 1 d . U . . .
H36 H 0.387719 0.084684 0.245231 0.108 Uiso 1 1 calc R . . . .
C37 C 0.2560(18) 0.2290(16) 0.2484(14) 0.074(4) Uani 1 1 d . U . . .
H37 H 0.197393 0.198492 0.255349 0.089 Uiso 1 1 calc R . . . .
C38 C 0.2311(15) 0.3366(15) 0.2475(12) 0.058(3) Uani 1 1 d . U . . .
H38 H 0.154714 0.375772 0.258772 0.070 Uiso 1 1 calc R . . . .

loop_
_atom_site_aniso_label
_atom_site_aniso_U_11
_atom_site_aniso_U_22
_atom_site_aniso_U_33
_atom_site_aniso_U_23
_atom_site_aniso_U_13
_atom_site_aniso_U_12
Pt1 0.0347(4) 0.0652(5) 0.0394(4) -0.0219(3) -0.0089(3) -0.0158(3)
S1 0.027(2) 0.045(2) 0.0431(19) -0.0226(16) -0.0058(15) -0.0104(16)
S2 0.046(3) 0.064(2) 0.049(2) -0.0211(19) -0.0099(18) -0.016(2)
P1 0.031(2) 0.066(3) 0.038(2) -0.0244(18) -0.0029(16) -0.0182(19)
C1 0.031(8) 0.052(8) 0.034(7) -0.013(6) -0.005(6) -0.022(7)
C2 0.041(11) 0.089(13) 0.092(13) -0.036(10) -0.031(10) -0.007(9)
C3 0.043(11) 0.121(16) 0.060(11) -0.016(10) -0.022(9) -0.024(11)
C4 0.093(10) 0.097(10) 0.104(10) -0.033(7) -0.050(8) -0.013(8)
C5 0.075(9) 0.073(9) 0.088(9) -0.004(7) -0.033(7) -0.021(7)
C6 0.063(9) 0.062(8) 0.067(8) -0.002(6) -0.029(7) -0.018(6)
C7 0.083(15) 0.100(14) 0.064(11) -0.041(10) -0.041(10) 0.001(11)
C8 0.073(10) 0.092(9) 0.101(10) -0.025(7) -0.047(8) -0.010(7)
C9 0.080(10) 0.115(10) 0.094(10) -0.023(8) -0.032(8) -0.011(8)
C10 0.100(11) 0.114(10) 0.087(9) -0.044(8) -0.045(8) -0.002(8)
C11 0.024(7) 0.057(9) 0.058(9) -0.017(6) -0.015(6) -0.011(5)
C12 0.038(6) 0.078(10) 0.070(10) -0.046(8) -0.009(7) -0.014(7)
C13 0.070(9) 0.080(8) 0.078(8) -0.052(6) -0.016(7) -0.010(7)
C14 0.103(18) 0.083(13) 0.091(14) -0.036(11) -0.044(12) -0.034(13)
C15 0.080(14) 0.063(10) 0.105(11) -0.039(9) -0.034(10) -0.027(10)
C16 0.039(7) 0.070(10) 0.078(9) -0.031(8) -0.009(7) -0.025(7)
C17 0.071(13) 0.079(12) 0.056(10) -0.019(9) -0.019(9) -0.032(10)
C18 0.060(13) 0.055(9) 0.114(13) -0.045(7) -0.022(10) -0.007(9)
C19 0.053(12) 0.081(12) 0.077(11) -0.034(10) -0.036(9) -0.003(9)
C20 0.064(12) 0.067(10) 0.049(9) -0.008(8) -0.034(8) -0.023(9)
C21 0.035(9) 0.050(9) 0.062(10) -0.023(8) -0.022(8) 0.012(7)
C22 0.048(11) 0.071(11) 0.065(10) -0.016(8) -0.028(9) -0.013(9)
C23 0.049(12) 0.113(15) 0.082(13) -0.049(11) -0.037(10) -0.001(11)
C24 0.055(9) 0.090(9) 0.087(9) -0.024(7) -0.019(7) -0.036(7)
C25 0.071(9) 0.090(9) 0.085(9) -0.038(7) -0.023(7) -0.039(7)
C26 0.030(9) 0.110(13) 0.038(8) -0.033(8) -0.002(6) -0.029(9)
C27 0.027(9) 0.070(11) 0.050(9) -0.018(8) -0.016(7) -0.014(8)
C28 0.047(11) 0.096(13) 0.051(10) -0.028(9) -0.025(8) -0.006(10)
C29 0.072(14) 0.071(12) 0.065(11) -0.031(10) -0.029(10) 0.016(10)
C30 0.094(16) 0.082(10) 0.053(10) -0.006(9) -0.043(10) -0.024(9)
C31 0.064(13) 0.097(11) 0.043(9) -0.009(10) -0.023(9) -0.014(9)
C32 0.056(8) 0.084(8) 0.057(8) -0.025(7) -0.021(6) -0.008(7)
C33 0.031(6) 0.072(8) 0.042(7) -0.020(7) -0.007(6) -0.014(4)
C34 0.036(6) 0.077(8) 0.068(10) -0.027(8) -0.015(8) -0.007(6)
C35 0.061(8) 0.076(8) 0.075(11) -0.028(9) -0.030(9) 0.000(6)
C36 0.077(9) 0.104(10) 0.105(14) -0.069(12) -0.013(11) -0.015(6)
C37 0.075(7) 0.103(7) 0.078(8) -0.049(7) -0.030(7) -0.026(6)
C38 0.046(7) 0.093(8) 0.054(9) -0.034(8) -0.019(7) -0.020(6)

loop_
_atom_type_symbol
_atom_type_description
_atom_type_scat_dispersion_real
_atom_type_scat_dispersion_imag
_atom_type_scat_source
C C 0.0033 0.0016 'International Tables Vol C Tables 4.2.6.8 and 6.1.1.4'
H H 0.0000 0.0000 'International Tables Vol C Tables 4.2.6.8 and 6.1.1.4'
P P 0.1023 0.0942 'International Tables Vol C Tables 4.2.6.8 and 6.1.1.4'
Pt Pt -1.7033 8.3905 'International Tables Vol C Tables 4.2.6.8 and 6.1.1.4'
S S 0.1246 0.1234 'International Tables Vol C Tables 4.2.6.8 and 6.1.1.4'

loop_
_geom_angle_atom_site_label_1
_geom_angle_atom_site_label_2
_geom_angle_atom_site_label_3
_geom_angle
_geom_angle_site_symmetry_1
_geom_angle_site_symmetry_3
_geom_angle_publ_flag
S1 Pt1 S1 81.40(13) . 2_566 ?
S2 Pt1 S1 171.88(12) . . ?
S2 Pt1 S1 94.50(13) . 2_566 ?
P1 Pt1 S1 99.86(13) . . ?
P1 Pt1 S1 167.55(14) . 2_566 ?
P1 Pt1 S2 85.67(14) . . ?
Pt1 S1 Pt1 98.60(13) . 2_566 ?
C1 S1 Pt1 101.7(4) . 2_566 ?
C1 S1 Pt1 104.1(4) . . ?
C11 S2 Pt1 109.3(4) . . ?
C21 P1 Pt1 115.9(5) . . ?
C21 P1 C27 106.3(6) . . ?
C21 P1 C33 103.7(7) . . ?
C27 P1 Pt1 110.6(5) . . ?
C33 P1 Pt1 118.2(4) . . ?
C33 P1 C27 100.4(7) . . ?
C2 C1 S1 108.2(10) . . ?
C2 C1 C6 105.8(13) . . ?
C6 C1 S1 107.3(9) . . ?
C7 C1 S1 114.9(11) . . ?
C7 C1 C2 108.3(13) . . ?
C7 C1 C6 111.8(13) . . ?
C1 C2 H2A 109.3 . . ?
C1 C2 H2B 109.3 . . ?
H2A C2 H2B 107.9 . . ?
C3 C2 C1 111.8(15) . . ?
C3 C2 H2A 109.3 . . ?
C3 C2 H2B 109.3 . . ?
C2 C3 H3 110.2 . . ?
C2 C3 C4 107.1(15) . . ?
C2 C3 C8 107.6(16) . . ?
C4 C3 H3 110.2 . . ?
C8 C3 H3 110.2 . . ?
C8 C3 C4 111.6(15) . . ?
C3 C4 H4A 109.2 . . ?
C3 C4 H4B 109.2 . . ?
H4A C4 H4B 107.9 . . ?
C5 C4 C3 111.9(17) . . ?
C5 C4 H4A 109.2 . . ?
C5 C4 H4B 109.2 . . ?
C4 C5 H5 111.1 . . ?
C4 C5 C6 106.2(16) . . ?
C4 C5 C9 109.8(17) . . ?
C6 C5 H5 111.1 . . ?
C9 C5 H5 111.1 . . ?
C9 C5 C6 107.4(17) . . ?
C1 C6 C5 109.8(14) . . ?
C1 C6 H6A 109.7 . . ?
C1 C6 H6B 109.7 . . ?
C5 C6 H6A 109.7 . . ?
C5 C6 H6B 109.7 . . ?
H6A C6 H6B 108.2 . . ?
C1 C7 H7A 109.2 . . ?
C1 C7 H7B 109.2 . . ?
C1 C7 C10 111.9(16) . . ?
H7A C7 H7B 107.9 . . ?
C10 C7 H7A 109.2 . . ?
C10 C7 H7B 109.2 . . ?
C3 C8 H8A 109.4 . . ?
C3 C8 H8B 109.4 . . ?
H8A C8 H8B 108.0 . . ?
C10 C8 C3 111.1(17) . . ?
C10 C8 H8A 109.4 . . ?
C10 C8 H8B 109.4 . . ?
C5 C9 H9A 109.1 . . ?
C5 C9 H9B 109.1 . . ?
C5 C9 C10 112.7(16) . . ?
H9A C9 H9B 107.8 . . ?
C10 C9 H9A 109.1 . . ?
C10 C9 H9B 109.1 . . ?
C7 C10 C9 109.6(19) . . ?
C7 C10 H10 110.5 . . ?
C8 C10 C7 106.8(17) . . ?
C8 C10 C9 108.7(18) . . ?
C8 C10 H10 110.5 . . ?
C9 C10 H10 110.5 . . ?
C12 C11 S2 111.3(10) . . ?
C12 C11 C16 107.2(12) . . ?
C16 C11 S2 104.4(9) . . ?
C17 C11 S2 115.8(11) . . ?
C17 C11 C12 107.9(13) . . ?
C17 C11 C16 110.0(13) . . ?
C11 C12 H12A 109.4 . . ?
C11 C12 H12B 109.4 . . ?
C11 C12 C13 111.1(14) . . ?
H12A C12 H12B 108.0 . . ?
C13 C12 H12A 109.4 . . ?
C13 C12 H12B 109.4 . . ?
C12 C13 H13 108.7 . . ?
C12 C13 C18 113.0(14) . . ?
C14 C13 C12 106.9(13) . . ?
C14 C13 H13 108.7 . . ?
C14 C13 C18 110.8(17) . . ?
C18 C13 H13 108.7 . . ?
C13 C14 H14A 109.8 . . ?
C13 C14 H14B 109.8 . . ?
C13 C14 C15 109.6(14) . . ?
H14A C14 H14B 108.2 . . ?
C15 C14 H14A 109.8 . . ?
C15 C14 H14B 109.8 . . ?
C14 C15 H15 110.4 . . ?
C14 C15 C16 107.2(15) . . ?
C16 C15 H15 110.4 . . ?
C19 C15 C14 110.0(16) . . ?
C19 C15 H15 110.4 . . ?
C19 C15 C16 108.5(13) . . ?
C11 C16 C15 108.8(12) . . ?
C11 C16 H16A 109.9 . . ?
C11 C16 H16B 109.9 . . ?
C15 C16 H16A 109.9 . . ?
C15 C16 H16B 109.9 . . ?
H16A C16 H16B 108.3 . . ?
C11 C17 H17A 109.2 . . ?
C11 C17 H17B 109.2 . . ?
H17A C17 H17B 107.9 . . ?
C20 C17 C11 111.9(14) . . ?
C20 C17 H17A 109.2 . . ?
C20 C17 H17B 109.2 . . ?
C13 C18 H18A 110.7 . . ?
C13 C18 H18B 110.7 . . ?
H18A C18 H18B 108.8 . . ?
C20 C18 C13 105.4(14) . . ?
C20 C18 H18A 110.7 . . ?
C20 C18 H18B 110.7 . . ?
C15 C19 H19A 109.4 . . ?
C15 C19 H19B 109.4 . . ?
C15 C19 C20 111.1(15) . . ?
H19A C19 H19B 108.0 . . ?
C20 C19 H19A 109.4 . . ?
C20 C19 H19B 109.4 . . ?
C17 C20 C18 111.4(15) . . ?
C17 C20 C19 109.8(13) . . ?
C17 C20 H20 108.7 . . ?
C18 C20 H20 108.7 . . ?
C19 C20 C18 109.5(14) . . ?
C19 C20 H20 108.7 . . ?
C22 C21 P1 120.9(12) . . ?
C22 C21 C26 120.7(15) . . ?
C26 C21 P1 117.9(11) . . ?
C21 C22 H22 120.8 . . ?
C21 C22 C23 118.4(16) . . ?
C23 C22 H22 120.8 . . ?
C22 C23 H23 118.8 . . ?
C24 C23 C22 122.4(17) . . ?
C24 C23 H23 118.8 . . ?
C23 C24 H24 120.5 . . ?
C25 C24 C23 119.1(17) . . ?
C25 C24 H24 120.5 . . ?
C24 C25 H25 119.4 . . ?
C24 C25 C26 121.2(17) . . ?
C26 C25 H25 119.4 . . ?
C21 C26 H26 120.9 . . ?
C25 C26 C21 118.1(16) . . ?
C25 C26 H26 120.9 . . ?
C28 C27 P1 121.3(12) . . ?
C28 C27 C32 115.2(15) . . ?
C32 C27 P1 123.3(13) . . ?
C27 C28 H28 117.2 . . ?
C29 C28 C27 125.7(16) . . ?
C29 C28 H28 117.2 . . ?
C28 C29 H29 122.7 . . ?
C28 C29 C30 114.5(16) . . ?
C30 C29 H29 122.7 . . ?
C29 C30 H30 118.2 . . ?
C31 C30 C29 123.7(16) . . ?
C31 C30 H30 118.2 . . ?
C30 C31 H31 121.9 . . ?
C30 C31 C32 116.2(17) . . ?
C32 C31 H31 121.9 . . ?
C27 C32 H32 117.8 . . ?
C31 C32 C27 124.4(18) . . ?
C31 C32 H32 117.8 . . ?
C34 C33 P1 122.2(12) . . ?
C38 C33 P1 120.0(13) . . ?
C38 C33 C34 117.5(15) . . ?
C33 C34 H34 119.4 . . ?
C35 C34 C33 121.1(17) . . ?
C35 C34 H34 119.4 . . ?
C34 C35 H35 118.4 . . ?
C34 C35 C36 123.3(19) . . ?
C36 C35 H35 118.4 . . ?
C35 C36 H36 123.1 . . ?
C35 C36 C37 113.8(18) . . ?
C37 C36 H36 123.1 . . ?
C36 C37 H37 119.0 . . ?
C38 C37 C36 121.9(17) . . ?
C38 C37 H37 119.0 . . ?
C33 C38 H38 119.0 . . ?
C37 C38 C33 122.0(17) . . ?
C37 C38 H38 119.0 . . ?

loop_
_geom_bond_atom_site_label_1
_geom_bond_atom_site_label_2
_geom_bond_distance
_geom_bond_site_symmetry_2
_geom_bond_publ_flag
Pt1 S1 2.391(3) 2_566 ?
Pt1 S1 2.363(3) . ?
Pt1 S2 2.351(4) . ?
Pt1 P1 2.273(4) . ?
S1 C1 1.925(15) . ?
S2 C11 1.862(15) . ?
P1 C21 1.819(16) . ?
P1 C27 1.858(15) . ?
P1 C33 1.838(16) . ?
C1 C2 1.52(2) . ?
C1 C6 1.550(19) . ?
C1 C7 1.48(2) . ?
C2 H2A 0.9700 . ?
C2 H2B 0.9700 . ?
C2 C3 1.49(2) . ?
C3 H3 0.9800 . ?
C3 C4 1.54(2) . ?
C3 C8 1.516(5) . ?
C4 H4A 0.9700 . ?
C4 H4B 0.9700 . ?
C4 C5 1.47(3) . ?
C5 H5 0.9800 . ?
C5 C6 1.59(3) . ?
C5 C9 1.518(5) . ?
C6 H6A 0.9700 . ?
C6 H6B 0.9700 . ?
C7 H7A 0.9700 . ?
C7 H7B 0.9700 . ?
C7 C10 1.52(3) . ?
C8 H8A 0.9700 . ?
C8 H8B 0.9700 . ?
C8 C10 1.48(3) . ?
C9 H9A 0.9700 . ?
C9 H9B 0.9700 . ?
C9 C10 1.54(3) . ?
C10 H10 0.9800 . ?
C11 C12 1.53(2) . ?
C11 C16 1.539(18) . ?
C11 C17 1.51(2) . ?
C12 H12A 0.9700 . ?
C12 H12B 0.9700 . ?
C12 C13 1.53(2) . ?
C13 H13 0.9800 . ?
C13 C14 1.50(2) . ?
C13 C18 1.54(2) . ?
C14 H14A 0.9700 . ?
C14 H14B 0.9700 . ?
C14 C15 1.56(3) . ?
C15 H15 0.9800 . ?
C15 C16 1.59(2) . ?
C15 C19 1.50(2) . ?
C16 H16A 0.9700 . ?
C16 H16B 0.9700 . ?
C17 H17A 0.9700 . ?
C17 H17B 0.9700 . ?
C17 C20 1.49(2) . ?
C18 H18A 0.9700 . ?
C18 H18B 0.9700 . ?
C18 C20 1.54(2) . ?
C19 H19A 0.9700 . ?
C19 H19B 0.9700 . ?
C19 C20 1.51(2) . ?
C20 H20 0.9800 . ?
C21 C22 1.35(2) . ?
C21 C26 1.44(2) . ?
C22 H22 0.9300 . ?
C22 C23 1.39(2) . ?
C23 H23 0.9300 . ?
C23 C24 1.38(2) . ?
C24 H24 0.9300 . ?
C24 C25 1.36(2) . ?
C25 H25 0.9300 . ?
C25 C26 1.39(2) . ?
C26 H26 0.9300 . ?
C27 C28 1.36(2) . ?
C27 C32 1.40(2) . ?
C28 H28 0.9300 . ?
C28 C29 1.36(2) . ?
C29 H29 0.9300 . ?
C29 C30 1.43(2) . ?
C30 H30 0.9300 . ?
C30 C31 1.36(2) . ?
C31 H31 0.9300 . ?
C31 C32 1.36(2) . ?
C32 H32 0.9300 . ?
C33 C34 1.40(2) . ?
C33 C38 1.38(2) . ?
C34 H34 0.9300 . ?
C34 C35 1.35(2) . ?
C35 H35 0.9300 . ?
C35 C36 1.42(3) . ?
C36 H36 0.9300 . ?
C36 C37 1.44(3) . ?
C37 H37 0.9300 . ?
C37 C38 1.36(2) . ?
C38 H38 0.9300 . ?

loop_
_smtbx_masks_void_nr
_smtbx_masks_void_average_x
_smtbx_masks_void_average_y
_smtbx_masks_void_average_z
_smtbx_masks_void_volume
_smtbx_masks_void_count_electrons
_smtbx_masks_void_content
1 0.585 -0.085 0.000 469.8 101.7 ?
